data_7062612
loop_
_publ_author_name
'She, Yeye'
'Lu, Yanhua'
'Jia, Chaohong'
'Li, Yahong'
'Zhang, Yi-Quan'
'Yao, Jin-lei'

_publ_section_title
;
 Organolanthanide \h1- and \h5-pyrrolyl half-sandwich compounds:
 synthesis, structures, and magnetic properties
;
_journal_issue 33
_journal_name_full 'New Journal of Chemistry'
_journal_page_first 15650
_journal_page_last 15657
_journal_paper_doi 10.1039/D3NJ02225K
_journal_volume 47
_journal_year 2023
_chemical_formula_moiety 'C48 H54 Dy2 N12 O2, 2(C4 H8 O)'
_chemical_formula_sum 'C56 H70 Dy2 N12 O4'
_chemical_formula_weight 1300.24
_space_group_crystal_system triclinic
_space_group_IT_number 2
_space_group_name_Hall '-P 1'
_space_group_name_H-M_alt 'P -1'
_atom_sites_solution_hydrogens geom
_atom_sites_solution_primary dual
_audit_creation_date 2023-07-05
_audit_creation_method
;
Olex2 1.2
(compiled 2018.05.29 svn.r3508 for OlexSys, GUI svn.r5506)
;
_audit_update_record
;
2023-07-07 deposited with the CCDC.	2023-07-21 downloaded from the CCDC.
;
_cell_angle_alpha 95.8290(10)
_cell_angle_beta 102.2810(10)
_cell_angle_gamma 95.0500(10)
_cell_formula_units_Z 2
_cell_length_a 11.5631(4)
_cell_length_b 12.6486(4)
_cell_length_c 19.3347(6)
_cell_measurement_reflns_used 9261
_cell_measurement_temperature 120(2)
_cell_measurement_theta_max 27.53
_cell_measurement_theta_min 3.02
_cell_volume 2731.30(15)
_computing_cell_refinement 'SAINT v8.37A (Bruker, 2015)'
_computing_data_collection 'Bruker SMART APEX II diffractrometer'
_computing_data_reduction 'SAINT v8.37A (Bruker, 2015)'
_computing_molecular_graphics 'Olex2 (Dolomanov et al., 2009)'
_computing_publication_material 'Olex2 (Dolomanov et al., 2009)'
_computing_structure_refinement 'ShelXL (Sheldrick, 2015)'
_computing_structure_solution 'ShelXT (Sheldrick, 2015)'
_diffrn_ambient_temperature 120.02
_diffrn_measured_fraction_theta_full 0.990
_diffrn_measured_fraction_theta_max 0.985
_diffrn_measurement_device_type 'Bruker APEX-II CCD'
_diffrn_measurement_method '\f and \w scans'
_diffrn_radiation_type MoK\a
_diffrn_radiation_wavelength 0.71073
_diffrn_reflns_av_R_equivalents 0.0553
_diffrn_reflns_av_unetI/netI 0.0410
_diffrn_reflns_Laue_measured_fraction_full 0.990
_diffrn_reflns_Laue_measured_fraction_max 0.985
_diffrn_reflns_limit_h_max 15
_diffrn_reflns_limit_h_min -15
_diffrn_reflns_limit_k_max 16
_diffrn_reflns_limit_k_min -16
_diffrn_reflns_limit_l_max 25
_diffrn_reflns_limit_l_min -25
_diffrn_reflns_number 52314
_diffrn_reflns_point_group_measured_fraction_full 0.990
_diffrn_reflns_point_group_measured_fraction_max 0.985
_diffrn_reflns_theta_full 25.242
_diffrn_reflns_theta_max 27.549
_diffrn_reflns_theta_min 2.173
_diffrn_standards_number 0
_exptl_absorpt_coefficient_mu 2.772
_exptl_absorpt_correction_T_max 0.7456
_exptl_absorpt_correction_T_min 0.5961
_exptl_absorpt_correction_type multi-scan
_exptl_absorpt_process_details
'SADABS-2016/2 (Bruker,2016/2) was used for absorption correction. wR2(int) was 0.1239 before and 0.0709 after correction. The Ratio of minimum to maximum transmission is 0.7995. The \l/2 correction factor is Not present.'
_exptl_crystal_colour colourless
_exptl_crystal_colour_primary colourless
_exptl_crystal_density_diffrn 1.581
_exptl_crystal_description BLOCK
_exptl_crystal_F_000 1308
_exptl_crystal_size_max 0.19
_exptl_crystal_size_mid 0.18
_exptl_crystal_size_min 0.15
_refine_diff_density_max 1.152
_refine_diff_density_min -0.870
_refine_diff_density_rms 0.110
_refine_ls_extinction_method none
_refine_ls_goodness_of_fit_ref 1.061
_refine_ls_hydrogen_treatment constr
_refine_ls_matrix_type full
_refine_ls_number_parameters 677
_refine_ls_number_reflns 12414
_refine_ls_number_restraints 24
_refine_ls_restrained_S_all 1.062
_refine_ls_R_factor_all 0.0323
_refine_ls_R_factor_gt 0.0280
_refine_ls_shift/su_max 0.003
_refine_ls_shift/su_mean 0.000
_refine_ls_structure_factor_coef Fsqd
_refine_ls_weighting_details 'w=1/[\s^2^(Fo^2^)+(0.0220P)^2^+5.8185P] where P=(Fo^2^+2Fc^2^)/3'
_refine_ls_weighting_scheme calc
_refine_ls_wR_factor_gt 0.0699
_refine_ls_wR_factor_ref 0.0745
_reflns_Friedel_coverage 0.000
_reflns_number_gt 11269
_reflns_number_total 12414
_reflns_threshold_expression 'I > 2\s(I)'
_cod_data_source_file d3nj02225k2.cif
_cod_data_source_block q
_cod_depositor_comments 'Adding full bibliography for 7062611--7062613.cif.'
_cod_database_code 7062612
_shelx_shelxl_version_number 2018/3
_shelx_space_group_comment
;
The symmetry employed for this shelxl refinement is uniquely defined
by the following loop, which should always be used as a source of
symmetry information in preference to the above space-group names.
They are only intended as comments.
;
_shelx_estimated_absorpt_t_max 0.681
_shelx_estimated_absorpt_t_min 0.621
_olex2_refinement_description
;
1. Fixed Uiso
 At 1.2 times of:
  All C(H) groups, All C(H,H) groups, All C(H,H,H,H) groups, All N(H) groups
2. Uiso/Uaniso restraints and constraints
Uanis(C42A) \\sim Ueq, Uanis(C42B) \\sim Ueq: with sigma of 0.01 and sigma for
terminal atoms of 0.02
Uanis(C43A) \\sim Ueq, Uanis(C43B) \\sim Ueq: with sigma of 0.01 and sigma for
terminal atoms of 0.02
Uanis(C47A) = Uanis(C47B)
Uanis(C43A) = Uanis(C43B)
Uanis(C42A) = Uanis(C42B)
3. Others
 Sof(H41C)=Sof(H41D)=Sof(H48C)=Sof(H48D)=Sof(H44C)=Sof(H44D)=Sof(C42B)=
 Sof(H42A)=Sof(H42B)=Sof(H46C)=Sof(H46D)=Sof(C47B)=Sof(H47A)=Sof(H47B)=
 Sof(C43B)=Sof(H43A)=Sof(H43B)=1-FVAR(1)
 Sof(H41A)=Sof(H41B)=Sof(H48A)=Sof(H48B)=Sof(H44A)=Sof(H44B)=Sof(H46A)=
 Sof(H46B)=Sof(C47A)=Sof(H47C)=Sof(H47D)=Sof(C43A)=Sof(H43C)=Sof(H43D)=
 Sof(C42A)=Sof(H42C)=Sof(H42D)=FVAR(1)
4.a Ternary CH refined with riding coordinates:
 C13(H13), C12(H12), C11(H11), C29(H29), C30(H30), C28(H28)
4.b Secondary CH2 refined with riding coordinates:
 C56(H56A,H56B), C36(H36A,H36B), C15(H15A,H15B), C53(H53A,H53B), C49(H49A,
 H49B), C55(H55A,H55B), C6(H6A,H6B), C54(H54A,H54B), C26(H26A,H26B), C41(H41C,
 H41D), C41(H41A,H41B), C50(H50A,H50B), C52(H52A,H52B), C45(H45A,H45B),
 C48(H48C,H48D), C48(H48A,H48B), C44(H44C,H44D), C44(H44A,H44B), C42B(H42A,
 H42B), C51(H51A,H51B), C46(H46C,H46D), C46(H46A,H46B), C47B(H47A,H47B),
 C43B(H43A,H43B), C47A(H47C,H47D), C43A(H43C,H43D), C42A(H42C,H42D)
4.c Aromatic/amide H refined with riding coordinates:
 C35(H35), N12(H12A), C22(H22), C38(H38), C19(H19), N3(H3), C1(H1), C3(H3A),
 C39(H39), C2(H2), C21(H21), C25(H25), C31(H31), C33(H33), C5(H5), C32(H32),
 C16(H16), C8(H8), C18(H18), C40(H40), C10(H10), C23(H23), C9(H9), C20(H20)
;
_olex2_submission_special_instructions 'No special instructions were received'

loop_
_space_group_symop_operation_xyz
'x, y, z'
'-x, -y, -z'

loop_
_atom_site_label
_atom_site_type_symbol
_atom_site_fract_x
_atom_site_fract_y
_atom_site_fract_z
_atom_site_U_iso_or_equiv
_atom_site_adp_type
_atom_site_occupancy
_atom_site_site_symmetry_order
_atom_site_calc_flag
_atom_site_refinement_flags_posn
_atom_site_refinement_flags_adp
_atom_site_refinement_flags_occupancy
_atom_site_disorder_assembly
_atom_site_disorder_group
Dy1 Dy 0.68237(2) 0.27355(2) 0.78753(2) 0.01416(4) Uani 1 1 d . . . . .
Dy2 Dy 0.73837(2) 0.27969(2) 0.57849(2) 0.01226(4) Uani 1 1 d . . . . .
O2 O 0.71211(18) 0.35694(16) 0.46050(11) 0.0176(4) Uani 1 1 d . . . . .
N11 N 0.7128(2) 0.11150(18) 0.49703(13) 0.0149(4) Uani 1 1 d . . . . .
N2 N 0.7229(2) 0.4437(2) 0.86759(13) 0.0195(5) Uani 1 1 d . . . . .
N7 N 0.9364(2) 0.30793(19) 0.55673(14) 0.0185(5) Uani 1 1 d . . . . .
N4 N 0.7221(2) 0.39434(18) 0.70113(13) 0.0162(5) Uani 1 1 d . . . . .
O1 O 0.55940(19) 0.22444(17) 0.87597(12) 0.0225(4) Uani 1 1 d . . . . .
O4 O 0.6081(3) 0.0424(2) 0.06525(15) 0.0417(6) Uani 1 1 d . . . . .
C13 C 0.8312(3) 0.4908(2) 0.63922(16) 0.0211(6) Uani 1 1 d . . . . .
H13 H 0.900266 0.534157 0.628376 0.025 Uiso 1 1 calc R . . . .
C56 C 0.6158(3) 0.4165(2) 0.43112(16) 0.0197(6) Uani 1 1 d . . . . .
H56A H 0.647450 0.485551 0.418530 0.024 Uiso 1 1 calc R . . . .
H56B H 0.565650 0.430907 0.465857 0.024 Uiso 1 1 calc R . . . .
C36 C 0.7980(3) 0.0349(2) 0.48263(16) 0.0198(6) Uani 1 1 d . . . . .
H36A H 0.755645 -0.038370 0.472080 0.024 Uiso 1 1 calc R . . . .
H36B H 0.861890 0.037172 0.526090 0.024 Uiso 1 1 calc R . . . .
C15 C 0.9396(3) 0.4025(2) 0.74845(16) 0.0204(6) Uani 1 1 d . . . . .
H15A H 0.998921 0.373093 0.723937 0.024 Uiso 1 1 calc R . . . .
H15B H 0.978339 0.468180 0.780100 0.024 Uiso 1 1 calc R . . . .
C12 C 0.7089(3) 0.4976(2) 0.61051(16) 0.0202(6) Uani 1 1 d . . . . .
H12 H 0.675847 0.546363 0.575583 0.024 Uiso 1 1 calc R . . . .
C11 C 0.6451(3) 0.4372(2) 0.64941(15) 0.0176(5) Uani 1 1 d . . . . .
H11 H 0.558176 0.438583 0.647430 0.021 Uiso 1 1 calc R . . . .
C35 C 0.6031(3) 0.0831(2) 0.46435(15) 0.0177(5) Uani 1 1 d . . . . .
H35 H 0.584014 0.017475 0.433569 0.021 Uiso 1 1 calc R . . . .
N12 N 0.9590(2) 0.1212(2) 0.43174(15) 0.0223(5) Uani 1 1 d . . . . .
H12A H 1.003798 0.148949 0.473432 0.027 Uiso 1 1 calc R . . . .
C22 C 1.1128(3) 0.3559(3) 0.52854(18) 0.0262(7) Uani 1 1 d . . . . .
H22 H 1.169881 0.391359 0.507465 0.031 Uiso 1 1 calc R . . . .
C53 C 0.7496(3) 0.3118(2) 0.39830(16) 0.0215(6) Uani 1 1 d . . . . .
H53A H 0.794707 0.250303 0.409221 0.026 Uiso 1 1 calc R . . . .
H53B H 0.800924 0.366080 0.381661 0.026 Uiso 1 1 calc R . . . .
C38 C 0.8124(3) 0.0308(3) 0.35006(17) 0.0247(6) Uani 1 1 d . . . . .
H38 H 0.740689 -0.012950 0.327228 0.030 Uiso 1 1 calc R . . . .
C7 C 0.8405(3) 0.4630(3) 0.99251(17) 0.0242(6) Uani 1 1 d . . . . .
N9 N 0.6555(2) 0.16357(18) 0.65579(12) 0.0154(5) Uani 1 1 d . . . . .
C19 C 0.9184(3) 0.1076(3) 0.96490(18) 0.0294(7) Uani 1 1 d . . . . .
H19 H 0.934209 0.064343 1.002497 0.035 Uiso 1 1 calc R . . . .
C29 C 0.5418(3) 0.0827(2) 0.72248(16) 0.0206(6) Uani 1 1 d . . . . .
H29 H 0.469178 0.050353 0.736235 0.025 Uiso 1 1 calc R . . . .
N1 N 0.5089(2) 0.3687(2) 0.76662(13) 0.0200(5) Uani 1 1 d . . . . .
C30 C 0.5441(3) 0.1501(2) 0.66982(15) 0.0174(5) Uani 1 1 d . . . . .
H30 H 0.471209 0.172500 0.639480 0.021 Uiso 1 1 calc R . . . .
N3 N 0.8926(2) 0.3762(2) 1.01494(15) 0.0265(6) Uani 1 1 d . . . . .
H3 H 0.928880 0.333992 0.989570 0.032 Uiso 1 1 calc R . . . .
C1 C 0.3967(3) 0.3606(3) 0.72613(17) 0.0248(6) Uani 1 1 d . . . . .
H1 H 0.360827 0.300836 0.692157 0.030 Uiso 1 1 calc R . . . .
C3 C 0.4226(3) 0.5181(3) 0.79257(19) 0.0279(7) Uani 1 1 d . . . . .
H3A H 0.411157 0.586335 0.813856 0.033 Uiso 1 1 calc R . . . .
C39 C 0.8961(3) 0.0793(3) 0.31556(19) 0.0325(8) Uani 1 1 d . . . . .
H39 H 0.890973 0.073894 0.265609 0.039 Uiso 1 1 calc R . . . .
C49 C 0.4313(3) 0.1949(3) 0.8588(2) 0.0285(7) Uani 1 1 d . . . . .
H49A H 0.411539 0.123502 0.872792 0.034 Uiso 1 1 calc R . . . .
H49B H 0.398239 0.193442 0.807024 0.034 Uiso 1 1 calc R . . . .
C27 C 0.7247(3) 0.1031(2) 0.69990(15) 0.0173(5) Uani 1 1 d . . . . .
C14 C 0.8352(3) 0.4283(2) 0.69455(15) 0.0172(5) Uani 1 1 d . . . . .
C2 C 0.3403(3) 0.4508(3) 0.74049(19) 0.0288(7) Uani 1 1 d . . . . .
H2 H 0.261744 0.463407 0.718973 0.035 Uiso 1 1 calc R . . . .
N10 N 0.5311(2) 0.23951(18) 0.51994(12) 0.0151(4) Uani 1 1 d . . . . .
N8 N 0.8823(2) 0.17285(19) 0.64818(13) 0.0174(5) Uani 1 1 d . . . . .
C21 C 0.9927(3) 0.3708(2) 0.51882(18) 0.0225(6) Uani 1 1 d . . . . .
H21 H 0.955143 0.419197 0.489223 0.027 Uiso 1 1 calc R . . . .
N6 N 0.8159(2) 0.1944(2) 0.87777(13) 0.0198(5) Uani 1 1 d . . . . .
C25 C 0.9904(3) 0.1796(2) 0.63852(16) 0.0202(6) Uani 1 1 d . . . . .
H25 H 1.046579 0.136950 0.661808 0.024 Uiso 1 1 calc R . . . .
C31 C 0.4248(3) 0.2775(2) 0.51474(16) 0.0179(5) Uani 1 1 d . . . . .
H31 H 0.412232 0.341045 0.541475 0.021 Uiso 1 1 calc R . . . .
C33 C 0.3897(3) 0.1273(2) 0.43817(17) 0.0217(6) Uani 1 1 d . . . . .
H33 H 0.352478 0.068956 0.403404 0.026 Uiso 1 1 calc R . . . .
C55 C 0.5442(3) 0.3456(2) 0.36472(17) 0.0230(6) Uani 1 1 d . . . . .
H55A H 0.511883 0.389041 0.326801 0.028 Uiso 1 1 calc R . . . .
H55B H 0.477453 0.300836 0.375834 0.028 Uiso 1 1 calc R . . . .
C28 C 0.6580(3) 0.0528(2) 0.74189(16) 0.0203(6) Uani 1 1 d . . . . .
H28 H 0.682888 -0.004347 0.772216 0.024 Uiso 1 1 calc R . . . .
C5 C 0.6352(3) 0.5018(2) 0.85708(16) 0.0219(6) Uani 1 1 d . . . . .
H5 H 0.644878 0.570855 0.883426 0.026 Uiso 1 1 calc R . . . .
C32 C 0.3354(3) 0.2117(2) 0.46507(17) 0.0210(6) Uani 1 1 d . . . . .
H32 H 0.253664 0.222196 0.452118 0.025 Uiso 1 1 calc R . . . .
C16 C 0.9752(3) 0.2855(2) 0.83619(16) 0.0221(6) Uani 1 1 d . . . . .
H16 H 1.057661 0.303506 0.838962 0.027 Uiso 1 1 calc R . . . .
N5 N 0.8969(2) 0.3237(2) 0.79051(13) 0.0190(5) Uani 1 1 d . . . . .
C8 C 0.7955(3) 0.5081(3) 1.04747(19) 0.0322(8) Uani 1 1 d . . . . .
H8 H 0.754639 0.570113 1.047292 0.039 Uiso 1 1 calc R . . . .
C6 C 0.8327(3) 0.4933(3) 0.91941(17) 0.0252(6) Uani 1 1 d . . . . .
H6A H 0.835669 0.572049 0.921629 0.030 Uiso 1 1 calc R . . . .
H6B H 0.902843 0.471730 0.902101 0.030 Uiso 1 1 calc R . . . .
C18 C 1.0021(3) 0.1633(3) 0.93580(18) 0.0294(7) Uani 1 1 d . . . . .
H18 H 1.086298 0.165119 0.949326 0.035 Uiso 1 1 calc R . . . .
C40 C 0.9848(3) 0.1348(3) 0.36724(19) 0.0292(7) Uani 1 1 d . . . . .
H40 H 1.053002 0.175996 0.359905 0.035 Uiso 1 1 calc R . . . .
C54 C 0.6359(3) 0.2761(3) 0.34201(17) 0.0263(7) Uani 1 1 d . . . . .
H54A H 0.610304 0.199153 0.341483 0.032 Uiso 1 1 calc R . . . .
H54B H 0.647047 0.288667 0.294028 0.032 Uiso 1 1 calc R . . . .
C26 C 0.8493(3) 0.0927(2) 0.69229(16) 0.0195(6) Uani 1 1 d . . . . .
H26A H 0.904485 0.104171 0.739834 0.023 Uiso 1 1 calc R . . . .
H26B H 0.854503 0.020027 0.669536 0.023 Uiso 1 1 calc R . . . .
C4 C 0.5254(3) 0.4666(2) 0.80785(16) 0.0211(6) Uani 1 1 d . . . . .
C37 C 0.8531(3) 0.0581(2) 0.42195(17) 0.0204(6) Uani 1 1 d . . . . .
C34 C 0.5095(2) 0.1462(2) 0.47264(15) 0.0160(5) Uani 1 1 d . . . . .
C10 C 0.8804(3) 0.3642(3) 1.08256(19) 0.0333(8) Uani 1 1 d . . . . .
H10 H 0.908118 0.309112 1.109555 0.040 Uiso 1 1 calc R . . . .
C23 C 1.1328(3) 0.2789(3) 0.57522(17) 0.0254(6) Uani 1 1 d . . . . .
H23 H 1.205735 0.250701 0.591874 0.030 Uiso 1 1 calc R . . . .
C41 C 0.7435(6) 0.7403(4) 0.8469(3) 0.075(2) Uani 1 1 d . . . . .
H41C H 0.662392 0.745179 0.855120 0.090 Uiso 0.576(8) 1 calc R . P A 2
H41D H 0.778598 0.683774 0.873686 0.090 Uiso 0.576(8) 1 calc R . P A 2
H41A H 0.658714 0.752715 0.833783 0.090 Uiso 0.424(8) 1 calc R . P A 1
H41B H 0.752651 0.694339 0.885824 0.090 Uiso 0.424(8) 1 calc R . P A 1
C9 C 0.8210(3) 0.4455(3) 1.10440(19) 0.0373(9) Uani 1 1 d . . . . .
H9 H 0.800676 0.457786 1.149403 0.045 Uiso 1 1 calc R . . . .
C24 C 1.0228(2) 0.2518(2) 0.59246(16) 0.0196(6) Uani 1 1 d . . . . .
C50 C 0.3818(3) 0.2810(3) 0.9015(2) 0.0381(8) Uani 1 1 d . . . . .
H50A H 0.315520 0.249528 0.920668 0.046 Uiso 1 1 calc R . . . .
H50B H 0.352489 0.336193 0.871411 0.046 Uiso 1 1 calc R . . . .
C52 C 0.5873(3) 0.2636(3) 0.95114(17) 0.0287(7) Uani 1 1 d . . . . .
H52A H 0.665018 0.308550 0.964727 0.034 Uiso 1 1 calc R . . . .
H52B H 0.590493 0.203333 0.980167 0.034 Uiso 1 1 calc R . . . .
C45 C 0.7153(4) 0.0932(3) 0.1111(2) 0.0429(9) Uani 1 1 d . . . . .
H45A H 0.768986 0.124067 0.082818 0.051 Uiso 1 1 calc R . . . .
H45B H 0.756825 0.040886 0.139109 0.051 Uiso 1 1 calc R . . . .
C20 C 0.8062(3) 0.1278(2) 0.92777(16) 0.0232(6) Uani 1 1 d . . . . .
H20 H 0.732705 0.098813 0.936413 0.028 Uiso 1 1 calc R . . . .
C48 C 0.5087(4) 0.0798(3) 0.0904(2) 0.0415(9) Uani 1 1 d . . . . .
H48C H 0.453583 0.018345 0.095815 0.050 Uiso 0.576(8) 1 calc R . P A 2
H48D H 0.464625 0.122797 0.055797 0.050 Uiso 0.576(8) 1 calc R . P A 2
H48A H 0.476919 0.028538 0.118999 0.050 Uiso 0.424(8) 1 calc R . P A 1
H48B H 0.444091 0.091376 0.050133 0.050 Uiso 0.424(8) 1 calc R . P A 1
C17 C 0.9372(3) 0.2160(2) 0.88257(16) 0.0215(6) Uani 1 1 d . . . . .
O3 O 0.8090(7) 0.8319(5) 0.8697(3) 0.142(3) Uani 1 1 d . . . . .
C44 C 0.8896(5) 0.8553(5) 0.8213(4) 0.0764(19) Uani 1 1 d . . . . .
H44C H 0.883617 0.928087 0.807221 0.092 Uiso 0.576(8) 1 calc R . P A 2
H44D H 0.973363 0.849270 0.844412 0.092 Uiso 0.576(8) 1 calc R . P A 2
H44A H 0.969496 0.832317 0.837537 0.092 Uiso 0.424(8) 1 calc R . P A 1
H44B H 0.896867 0.931602 0.813623 0.092 Uiso 0.424(8) 1 calc R . P A 1
C42B C 0.7376(13) 0.7150(13) 0.7767(9) 0.080(4) Uani 0.576(8) 1 d . U P A 2
H42A H 0.664056 0.736409 0.747602 0.096 Uiso 0.576(8) 1 calc R . P A 2
H42B H 0.739336 0.637210 0.764853 0.096 Uiso 0.576(8) 1 calc R . P A 2
C51 C 0.4873(4) 0.3291(3) 0.9621(2) 0.0365(8) Uani 1 1 d . . . . .
H51A H 0.508837 0.405613 0.958756 0.044 Uiso 1 1 calc R . . . .
H51B H 0.468528 0.322218 1.009207 0.044 Uiso 1 1 calc R . . . .
C46 C 0.6826(5) 0.1796(5) 0.1597(3) 0.0754(19) Uani 1 1 d . . . . .
H46C H 0.734182 0.185349 0.208172 0.090 Uiso 0.576(8) 1 calc R . P A 2
H46D H 0.690671 0.249525 0.141282 0.090 Uiso 0.576(8) 1 calc R . P A 2
H46A H 0.700013 0.162399 0.209411 0.090 Uiso 0.424(8) 1 calc R . P A 1
H46B H 0.728768 0.248765 0.158120 0.090 Uiso 0.424(8) 1 calc R . P A 1
C47B C 0.5564(7) 0.1468(6) 0.1608(4) 0.0411(15) Uani 0.576(8) 1 d . . P A 2
H47A H 0.512301 0.209876 0.165254 0.049 Uiso 0.576(8) 1 calc R . P A 2
H47B H 0.551130 0.104754 0.200724 0.049 Uiso 0.576(8) 1 calc R . P A 2
C43B C 0.8494(13) 0.7791(14) 0.7637(8) 0.081(3) Uani 0.576(8) 1 d . U P A 2
H43A H 0.911384 0.731341 0.759034 0.097 Uiso 0.576(8) 1 calc R . P A 2
H43B H 0.829117 0.813111 0.719441 0.097 Uiso 0.576(8) 1 calc R . P A 2
C47A C 0.5632(10) 0.1858(9) 0.1365(6) 0.0411(15) Uani 0.424(8) 1 d . . P A 1
H47C H 0.550386 0.246304 0.108056 0.049 Uiso 0.424(8) 1 calc R . P A 1
H47D H 0.525475 0.197141 0.177627 0.049 Uiso 0.424(8) 1 calc R . P A 1
C43A C 0.8005(19) 0.7697(19) 0.7442(12) 0.081(3) Uani 0.424(8) 1 d . U P A 1
H43C H 0.727556 0.799988 0.721819 0.097 Uiso 0.424(8) 1 calc R . P A 1
H43D H 0.846305 0.749082 0.708165 0.097 Uiso 0.424(8) 1 calc R . P A 1
C42A C 0.777(2) 0.6852(18) 0.7851(13) 0.080(4) Uani 0.424(8) 1 d . U P A 1
H42C H 0.849038 0.648719 0.799976 0.096 Uiso 0.424(8) 1 calc R . P A 1
H42D H 0.711471 0.631965 0.757514 0.096 Uiso 0.424(8) 1 calc R . P A 1

loop_
_atom_site_aniso_label
_atom_site_aniso_U_11
_atom_site_aniso_U_22
_atom_site_aniso_U_33
_atom_site_aniso_U_23
_atom_site_aniso_U_13
_atom_site_aniso_U_12
Dy1 0.01377(7) 0.01503(7) 0.01243(7) -0.00072(5) 0.00044(5) 0.00368(5)
Dy2 0.01128(7) 0.01152(6) 0.01333(7) -0.00016(5) 0.00135(5) 0.00312(5)
O2 0.0188(10) 0.0181(9) 0.0165(10) 0.0023(8) 0.0033(8) 0.0070(8)
N11 0.0165(11) 0.0119(10) 0.0177(11) 0.0019(9) 0.0057(9) 0.0058(9)
N2 0.0199(12) 0.0209(12) 0.0157(12) -0.0014(10) 0.0012(10) 0.0027(10)
N7 0.0144(11) 0.0153(11) 0.0252(13) 0.0013(10) 0.0038(10) 0.0021(9)
N4 0.0181(11) 0.0135(10) 0.0158(11) -0.0014(9) 0.0017(9) 0.0044(9)
O1 0.0216(10) 0.0254(11) 0.0220(11) 0.0020(9) 0.0074(9) 0.0053(9)
O4 0.0477(16) 0.0409(15) 0.0336(14) -0.0069(12) 0.0094(12) 0.0025(13)
C13 0.0270(15) 0.0133(12) 0.0215(15) -0.0015(11) 0.0049(12) -0.0003(11)
C56 0.0203(14) 0.0178(13) 0.0226(15) 0.0045(11) 0.0048(12) 0.0085(11)
C36 0.0219(14) 0.0148(12) 0.0241(15) 0.0017(11) 0.0061(12) 0.0088(11)
C15 0.0164(13) 0.0243(14) 0.0186(14) 0.0016(12) 0.0013(11) -0.0004(11)
C12 0.0285(15) 0.0134(12) 0.0183(14) 0.0006(11) 0.0032(12) 0.0063(11)
C11 0.0200(13) 0.0137(12) 0.0186(14) -0.0009(10) 0.0022(11) 0.0071(10)
C35 0.0215(14) 0.0129(12) 0.0185(14) 0.0002(10) 0.0043(11) 0.0022(10)
N12 0.0176(12) 0.0241(13) 0.0260(14) 0.0000(11) 0.0063(10) 0.0059(10)
C22 0.0182(14) 0.0273(16) 0.0319(17) -0.0014(13) 0.0074(13) -0.0028(12)
C53 0.0238(15) 0.0244(14) 0.0213(15) 0.0048(12) 0.0116(12) 0.0115(12)
C38 0.0218(15) 0.0288(16) 0.0221(15) -0.0042(12) 0.0028(12) 0.0084(12)
C7 0.0211(14) 0.0269(15) 0.0207(15) -0.0068(12) 0.0012(12) 0.0015(12)
N9 0.0165(11) 0.0140(10) 0.0141(11) -0.0020(9) 0.0016(9) 0.0020(9)
C19 0.0347(18) 0.0297(16) 0.0242(16) 0.0061(13) 0.0013(14) 0.0152(14)
C29 0.0240(15) 0.0174(13) 0.0181(14) -0.0031(11) 0.0045(12) -0.0033(11)
N1 0.0182(12) 0.0225(12) 0.0189(12) 0.0017(10) 0.0022(10) 0.0049(10)
C30 0.0163(13) 0.0176(13) 0.0156(13) -0.0041(11) 0.0020(11) -0.0008(10)
N3 0.0250(13) 0.0297(14) 0.0222(13) -0.0032(11) 0.0019(11) 0.0051(11)
C1 0.0189(14) 0.0316(16) 0.0229(15) 0.0027(13) 0.0017(12) 0.0056(12)
C3 0.0286(16) 0.0237(15) 0.0347(18) 0.0072(13) 0.0097(14) 0.0109(13)
C39 0.0347(18) 0.044(2) 0.0239(17) 0.0069(15) 0.0111(14) 0.0175(16)
C49 0.0218(15) 0.0284(16) 0.0383(19) 0.0068(14) 0.0118(14) 0.0038(13)
C27 0.0230(14) 0.0132(12) 0.0144(13) 0.0008(10) 0.0011(11) 0.0032(11)
C14 0.0196(13) 0.0141(12) 0.0158(13) -0.0011(10) 0.0025(11) -0.0010(10)
C2 0.0206(15) 0.0335(17) 0.0361(18) 0.0126(15) 0.0072(13) 0.0123(13)
N10 0.0150(11) 0.0153(11) 0.0147(11) 0.0006(9) 0.0032(9) 0.0025(9)
N8 0.0166(11) 0.0185(11) 0.0164(12) 0.0008(9) 0.0014(9) 0.0058(9)
C21 0.0194(14) 0.0179(13) 0.0295(16) 0.0022(12) 0.0052(12) 0.0005(11)
N6 0.0200(12) 0.0206(12) 0.0176(12) -0.0003(10) 0.0011(10) 0.0073(10)
C25 0.0129(13) 0.0262(15) 0.0202(14) -0.0016(12) 0.0008(11) 0.0086(11)
C31 0.0160(13) 0.0193(13) 0.0199(14) 0.0036(11) 0.0051(11) 0.0060(11)
C33 0.0173(14) 0.0220(14) 0.0238(15) 0.0005(12) 0.0019(12) 0.0001(11)
C55 0.0236(15) 0.0238(14) 0.0212(15) 0.0051(12) 0.0023(12) 0.0051(12)
C28 0.0295(16) 0.0130(12) 0.0181(14) 0.0001(11) 0.0059(12) 0.0022(11)
C5 0.0269(15) 0.0184(13) 0.0212(15) 0.0005(11) 0.0072(12) 0.0045(12)
C32 0.0123(12) 0.0261(15) 0.0246(15) 0.0053(12) 0.0025(11) 0.0034(11)
C16 0.0173(14) 0.0250(15) 0.0217(15) -0.0044(12) 0.0014(11) 0.0056(11)
N5 0.0165(11) 0.0228(12) 0.0163(12) -0.0005(10) 0.0011(9) 0.0044(10)
C8 0.0272(17) 0.0376(19) 0.0275(17) -0.0125(15) 0.0037(14) 0.0045(14)
C6 0.0236(15) 0.0238(15) 0.0242(16) -0.0054(12) 0.0014(12) 0.0004(12)
C18 0.0252(16) 0.0356(18) 0.0268(17) 0.0040(14) -0.0001(13) 0.0146(14)
C40 0.0277(16) 0.0334(17) 0.0329(18) 0.0087(14) 0.0153(14) 0.0120(14)
C54 0.0337(17) 0.0261(15) 0.0193(15) 0.0000(12) 0.0063(13) 0.0080(13)
C26 0.0238(14) 0.0175(13) 0.0177(14) 0.0024(11) 0.0038(11) 0.0071(11)
C4 0.0236(15) 0.0212(14) 0.0208(15) 0.0043(12) 0.0077(12) 0.0063(12)
C37 0.0185(14) 0.0180(13) 0.0262(15) 0.0004(12) 0.0058(12) 0.0105(11)
C34 0.0177(13) 0.0138(12) 0.0158(13) 0.0009(10) 0.0026(10) 0.0020(10)
C10 0.0316(18) 0.0398(19) 0.0227(17) -0.0002(14) -0.0011(14) -0.0041(15)
C23 0.0136(13) 0.0331(17) 0.0270(16) -0.0005(13) 0.0008(12) 0.0039(12)
C41 0.110(5) 0.045(3) 0.077(4) -0.023(3) 0.067(4) -0.038(3)
C9 0.0319(18) 0.054(2) 0.0212(17) -0.0099(16) 0.0070(14) -0.0044(17)
C24 0.0136(13) 0.0230(14) 0.0209(14) -0.0014(12) 0.0017(11) 0.0044(11)
C50 0.0347(19) 0.040(2) 0.047(2) 0.0055(17) 0.0219(17) 0.0121(16)
C52 0.0347(18) 0.0332(17) 0.0201(16) 0.0056(13) 0.0081(13) 0.0070(14)
C45 0.044(2) 0.046(2) 0.035(2) -0.0034(18) 0.0043(18) 0.0022(18)
C20 0.0289(16) 0.0222(14) 0.0185(15) 0.0017(12) 0.0032(12) 0.0087(12)
C48 0.045(2) 0.037(2) 0.039(2) -0.0026(17) 0.0044(18) 0.0019(17)
C17 0.0202(14) 0.0242(14) 0.0161(14) -0.0031(11) -0.0044(11) 0.0081(12)
O3 0.207(7) 0.103(4) 0.104(4) 0.024(4) 0.022(5) -0.028(5)
C44 0.048(3) 0.068(4) 0.113(5) 0.040(4) 0.010(3) -0.008(3)
C42B 0.082(7) 0.083(6) 0.066(5) -0.002(5) 0.014(5) -0.022(5)
C51 0.049(2) 0.0334(18) 0.0345(19) 0.0048(15) 0.0202(17) 0.0157(17)
C46 0.052(3) 0.087(4) 0.076(4) -0.049(3) 0.028(3) -0.017(3)
C47B 0.057(3) 0.038(4) 0.029(4) -0.003(2) 0.019(3) -0.010(3)
C43B 0.086(7) 0.092(5) 0.072(6) 0.007(4) 0.041(6) -0.008(5)
C47A 0.057(3) 0.038(4) 0.029(4) -0.003(2) 0.019(3) -0.010(3)
C43A 0.086(7) 0.092(5) 0.072(6) 0.007(4) 0.041(6) -0.008(5)
C42A 0.082(7) 0.083(6) 0.066(5) -0.002(5) 0.014(5) -0.022(5)

loop_
_atom_type_symbol
_atom_type_description
_atom_type_scat_dispersion_real
_atom_type_scat_dispersion_imag
_atom_type_scat_source
C C 0.0033 0.0016 'International Tables Vol C Tables 4.2.6.8 and 6.1.1.4'
H H 0.0000 0.0000 'International Tables Vol C Tables 4.2.6.8 and 6.1.1.4'
Dy Dy -0.1892 4.4098 'International Tables Vol C Tables 4.2.6.8 and 6.1.1.4'
N N 0.0061 0.0033 'International Tables Vol C Tables 4.2.6.8 and 6.1.1.4'
O O 0.0106 0.0060 'International Tables Vol C Tables 4.2.6.8 and 6.1.1.4'

loop_
_geom_angle_atom_site_label_1
_geom_angle_atom_site_label_2
_geom_angle_atom_site_label_3
_geom_angle
_geom_angle_site_symmetry_1
_geom_angle_site_symmetry_3
_geom_angle_publ_flag
N2 Dy1 O1 81.17(8) . . ?
N2 Dy1 N9 150.49(8) . . ?
N2 Dy1 C29 153.26(9) . . ?
N2 Dy1 C30 148.89(8) . . ?
N2 Dy1 C27 158.76(9) . . ?
N2 Dy1 C28 160.17(9) . . ?
N2 Dy1 N5 78.86(8) . . ?
N4 Dy1 N2 81.40(8) . . ?
N4 Dy1 O1 147.90(7) . . ?
N4 Dy1 N9 69.13(7) . . ?
N4 Dy1 C29 112.89(8) . . ?
N4 Dy1 C30 84.01(8) . . ?
N4 Dy1 C27 89.85(8) . . ?
N4 Dy1 C28 116.81(8) . . ?
N4 Dy1 N5 64.64(8) . . ?
O1 Dy1 N9 123.64(7) . . ?
O1 Dy1 C29 75.18(8) . . ?
O1 Dy1 C30 97.55(8) . . ?
O1 Dy1 C27 114.77(8) . . ?
O1 Dy1 C28 85.77(8) . . ?
N9 Dy1 C29 48.68(8) . . ?
N9 Dy1 C30 29.16(8) . . ?
N9 Dy1 C27 29.23(7) . . ?
N9 Dy1 C28 48.65(8) . . ?
C29 Dy1 C28 29.11(9) . . ?
N1 Dy1 N2 70.83(9) . . ?
N1 Dy1 N4 76.28(8) . . ?
N1 Dy1 O1 72.61(8) . . ?
N1 Dy1 N9 99.60(8) . . ?
N1 Dy1 C29 90.10(9) . . ?
N1 Dy1 C30 79.09(9) . . ?
N1 Dy1 C27 125.90(9) . . ?
N1 Dy1 N6 143.71(8) . . ?
N1 Dy1 C28 119.20(9) . . ?
N1 Dy1 N5 133.39(8) . . ?
C30 Dy1 C29 29.14(9) . . ?
C30 Dy1 C27 47.26(8) . . ?
C30 Dy1 C28 47.76(9) . . ?
C27 Dy1 C29 47.72(9) . . ?
C27 Dy1 C28 29.01(8) . . ?
N6 Dy1 N2 88.93(8) . . ?
N6 Dy1 N4 131.50(8) . . ?
N6 Dy1 O1 74.77(8) . . ?
N6 Dy1 N9 111.57(8) . . ?
N6 Dy1 C29 96.61(9) . . ?
N6 Dy1 C30 120.96(9) . . ?
N6 Dy1 C27 82.43(8) . . ?
N6 Dy1 C28 73.20(9) . . ?
N6 Dy1 N5 66.87(8) . . ?
N5 Dy1 O1 136.70(8) . . ?
N5 Dy1 N9 89.66(8) . . ?
N5 Dy1 C29 127.32(9) . . ?
N5 Dy1 C30 118.81(8) . . ?
N5 Dy1 C27 79.90(8) . . ?
N5 Dy1 C28 101.14(9) . . ?
O2 Dy2 N4 122.77(7) . . ?
O2 Dy2 C13 84.55(8) . . ?
O2 Dy2 C12 74.36(8) . . ?
O2 Dy2 C11 96.76(7) . . ?
O2 Dy2 C14 113.39(7) . . ?
N11 Dy2 O2 80.92(7) . . ?
N11 Dy2 N4 152.68(7) . . ?
N11 Dy2 C13 157.79(8) . . ?
N11 Dy2 C12 153.04(8) . . ?
N11 Dy2 C11 150.74(8) . . ?
N11 Dy2 N9 83.44(8) . . ?
N11 Dy2 C14 158.43(8) . . ?
N11 Dy2 N8 78.26(8) . . ?
N7 Dy2 O2 74.57(7) . . ?
N7 Dy2 N11 86.45(8) . . ?
N7 Dy2 N4 111.49(8) . . ?
N7 Dy2 C13 73.50(9) . . ?
N7 Dy2 C12 97.03(9) . . ?
N7 Dy2 C11 121.29(8) . . ?
N7 Dy2 N9 131.38(8) . . ?
N7 Dy2 C14 82.34(9) . . ?
N7 Dy2 N8 66.88(8) . . ?
N4 Dy2 C13 48.57(8) . . ?
N4 Dy2 C12 48.55(8) . . ?
N4 Dy2 C11 29.39(7) . . ?
N4 Dy2 C14 29.28(8) . . ?
C13 Dy2 C12 29.04(9) . . ?
C11 Dy2 C13 47.80(9) . . ?
C11 Dy2 C12 29.00(9) . . ?
C11 Dy2 C14 47.45(9) . . ?
N9 Dy2 O2 148.63(7) . . ?
N9 Dy2 N4 69.24(7) . . ?
N9 Dy2 C13 116.92(8) . . ?
N9 Dy2 C12 112.70(8) . . ?
N9 Dy2 C11 83.97(8) . . ?
N9 Dy2 C14 90.22(8) . . ?
N9 Dy2 N8 64.50(8) . . ?
C14 Dy2 C13 28.84(8) . . ?
C14 Dy2 C12 47.52(8) . . ?
N10 Dy2 O2 73.25(7) . . ?
N10 Dy2 N11 71.26(8) . . ?
N10 Dy2 N7 143.17(8) . . ?
N10 Dy2 N4 100.80(8) . . ?
N10 Dy2 C13 120.19(8) . . ?
N10 Dy2 C12 91.15(8) . . ?
N10 Dy2 C11 80.11(8) . . ?
N10 Dy2 N9 76.02(8) . . ?
N10 Dy2 C14 127.13(8) . . ?
N10 Dy2 N8 132.21(8) . . ?
N8 Dy2 O2 136.91(7) . . ?
N8 Dy2 N4 89.76(7) . . ?
N8 Dy2 C13 101.72(9) . . ?
N8 Dy2 C12 127.69(8) . . ?
N8 Dy2 C11 119.15(8) . . ?
N8 Dy2 C14 80.40(8) . . ?
C56 O2 Dy2 125.56(16) . . ?
C53 O2 Dy2 125.31(16) . . ?
C53 O2 C56 103.5(2) . . ?
C36 N11 Dy2 132.05(18) . . ?
C35 N11 Dy2 112.67(18) . . ?
C35 N11 C36 115.1(2) . . ?
C5 N2 Dy1 112.7(2) . . ?
C5 N2 C6 116.1(3) . . ?
C6 N2 Dy1 130.89(19) . . ?
C21 N7 Dy2 136.7(2) . . ?
C21 N7 C24 105.5(2) . . ?
C24 N7 Dy2 117.70(19) . . ?
Dy1 N4 Dy2 110.10(8) . . ?
C11 N4 Dy1 130.78(19) . . ?
C11 N4 Dy2 76.50(15) . . ?
C14 N4 Dy1 123.00(18) . . ?
C14 N4 Dy2 77.02(16) . . ?
C14 N4 C11 106.1(2) . . ?
C49 O1 Dy1 125.21(19) . . ?
C52 O1 Dy1 125.51(19) . . ?
C52 O1 C49 104.3(2) . . ?
C45 O4 C48 109.0(3) . . ?
C12 C13 Dy2 75.58(16) . . ?
C14 C13 Dy2 72.27(16) . . ?
C14 C13 C12 106.3(3) . . ?
O2 C56 C55 105.4(2) . . ?
N11 C36 C37 113.2(2) . . ?
N5 C15 C14 108.6(2) . . ?
C13 C12 Dy2 75.38(16) . . ?
C11 C12 Dy2 71.65(16) . . ?
C11 C12 C13 106.5(3) . . ?
N4 C11 Dy2 74.11(15) . . ?
N4 C11 C12 110.3(3) . . ?
C12 C11 Dy2 79.35(17) . . ?
N11 C35 C34 122.6(3) . . ?
C40 N12 C37 110.0(3) . . ?
C21 C22 C23 106.7(3) . . ?
O2 C53 C54 105.7(2) . . ?
C37 C38 C39 107.9(3) . . ?
N3 C7 C8 107.2(3) . . ?
N3 C7 C6 122.9(3) . . ?
C8 C7 C6 129.8(3) . . ?
Dy2 N9 Dy1 109.22(8) . . ?
C30 N9 Dy1 76.01(15) . . ?
C30 N9 Dy2 131.34(19) . . ?
C30 N9 C27 106.0(2) . . ?
C27 N9 Dy1 76.63(15) . . ?
C27 N9 Dy2 122.49(18) . . ?
C18 C19 C20 106.5(3) . . ?
C30 C29 Dy1 72.51(16) . . ?
C30 C29 C28 106.3(3) . . ?
C28 C29 Dy1 75.70(16) . . ?
C1 N1 Dy1 141.6(2) . . ?
C1 N1 C4 105.5(3) . . ?
C4 N1 Dy1 112.91(19) . . ?
N9 C30 Dy1 74.83(15) . . ?
N9 C30 C29 110.8(3) . . ?
C29 C30 Dy1 78.34(17) . . ?
C7 N3 C10 110.1(3) . . ?
N1 C1 C2 111.6(3) . . ?
C2 C3 C4 107.0(3) . . ?
C40 C39 C38 107.2(3) . . ?
O1 C49 C50 105.1(3) . . ?
N9 C27 Dy1 74.13(15) . . ?
N9 C27 C28 110.5(3) . . ?
N9 C27 C26 119.0(2) . . ?
C28 C27 Dy1 78.02(17) . . ?
C28 C27 C26 130.3(3) . . ?
C26 C27 Dy1 119.08(19) . . ?
N4 C14 Dy2 73.70(15) . . ?
N4 C14 C13 110.8(3) . . ?
N4 C14 C15 118.7(2) . . ?
C13 C14 Dy2 78.89(17) . . ?
C13 C14 C15 130.3(3) . . ?
C15 C14 Dy2 118.44(19) . . ?
C3 C2 C1 105.8(3) . . ?
C31 N10 Dy2 142.3(2) . . ?
C31 N10 C34 105.5(2) . . ?
C34 N10 Dy2 112.21(17) . . ?
C25 N8 Dy2 118.0(2) . . ?
C25 N8 C26 117.4(2) . . ?
C26 N8 Dy2 124.14(18) . . ?
N7 C21 C22 111.5(3) . . ?
C20 N6 Dy1 137.3(2) . . ?
C20 N6 C17 105.3(2) . . ?
C17 N6 Dy1 117.37(19) . . ?
N8 C25 C24 118.7(3) . . ?
N10 C31 C32 111.4(3) . . ?
C34 C33 C32 106.0(3) . . ?
C56 C55 C54 103.6(2) . . ?
C29 C28 Dy1 75.19(16) . . ?
C27 C28 Dy1 72.97(16) . . ?
C27 C28 C29 106.4(3) . . ?
N2 C5 C4 122.8(3) . . ?
C33 C32 C31 106.5(3) . . ?
N5 C16 C17 119.6(3) . . ?
C15 N5 Dy1 123.87(18) . . ?
C16 N5 Dy1 118.1(2) . . ?
C16 N5 C15 117.7(3) . . ?
C7 C8 C9 107.6(3) . . ?
N2 C6 C7 113.4(3) . . ?
C19 C18 C17 106.2(3) . . ?
C39 C40 N12 108.0(3) . . ?
C53 C54 C55 104.2(2) . . ?
N8 C26 C27 108.5(2) . . ?
N1 C4 C3 110.1(3) . . ?
N1 C4 C5 120.6(3) . . ?
C3 C4 C5 129.3(3) . . ?
N12 C37 C36 122.1(3) . . ?
C38 C37 C36 130.8(3) . . ?
C38 C37 N12 106.9(3) . . ?
N10 C34 C35 121.2(2) . . ?
N10 C34 C33 110.6(2) . . ?
C33 C34 C35 128.2(3) . . ?
C9 C10 N3 107.8(3) . . ?
C22 C23 C24 105.7(3) . . ?
O3 C41 C42B 109.7(8) . . ?
O3 C41 C42A 111.6(10) . . ?
C10 C9 C8 107.3(3) . . ?
N7 C24 C25 118.6(3) . . ?
N7 C24 C23 110.6(3) . . ?
C23 C24 C25 130.8(3) . . ?
C49 C50 C51 104.7(3) . . ?
O1 C52 C51 105.4(3) . . ?
O4 C45 C46 107.3(4) . . ?
N6 C20 C19 111.4(3) . . ?
O4 C48 C47B 107.9(4) . . ?
O4 C48 C47A 103.0(5) . . ?
N6 C17 C16 118.0(3) . . ?
N6 C17 C18 110.6(3) . . ?
C18 C17 C16 131.3(3) . . ?
C41 O3 C44 110.6(6) . . ?
O3 C44 C43A 95.6(7) . . ?
C43B C44 O3 103.8(7) . . ?
C41 C42B C43B 104.1(11) . . ?
C52 C51 C50 104.0(3) . . ?
C47B C46 C45 105.0(5) . . ?
C47A C46 C45 107.1(6) . . ?
C46 C47B C48 103.6(5) . . ?
C44 C43B C42B 106.9(12) . . ?
C46 C47A C48 107.5(8) . . ?
C42A C43A C44 93.2(15) . . ?
C43A C42A C41 103.6(17) . . ?

loop_
_geom_bond_atom_site_label_1
_geom_bond_atom_site_label_2
_geom_bond_distance
_geom_bond_site_symmetry_2
_geom_bond_publ_flag
Dy1 N2 2.467(2) . ?
Dy1 N4 2.461(2) . ?
Dy1 O1 2.535(2) . ?
Dy1 N9 2.718(2) . ?
Dy1 C29 2.806(3) . ?
Dy1 N1 2.411(2) . ?
Dy1 C30 2.733(3) . ?
Dy1 C27 2.749(3) . ?
Dy1 N6 2.432(2) . ?
Dy1 C28 2.812(3) . ?
Dy1 N5 2.493(2) . ?
Dy2 O2 2.542(2) . ?
Dy2 N11 2.471(2) . ?
Dy2 N7 2.418(2) . ?
Dy2 N4 2.702(2) . ?
Dy2 C13 2.826(3) . ?
Dy2 C12 2.829(3) . ?
Dy2 C11 2.732(3) . ?
Dy2 N9 2.473(2) . ?
Dy2 C14 2.743(3) . ?
Dy2 N10 2.408(2) . ?
Dy2 N8 2.495(2) . ?
O2 C56 1.448(3) . ?
O2 C53 1.444(3) . ?
N11 C36 1.489(3) . ?
N11 C35 1.292(4) . ?
N2 C5 1.298(4) . ?
N2 C6 1.483(4) . ?
N7 C21 1.351(4) . ?
N7 C24 1.382(4) . ?
N4 C11 1.379(4) . ?
N4 C14 1.377(4) . ?
O1 C49 1.454(4) . ?
O1 C52 1.445(4) . ?
O4 C45 1.419(5) . ?
O4 C48 1.437(5) . ?
C13 C12 1.418(4) . ?
C13 C14 1.389(4) . ?
C56 C55 1.524(4) . ?
C36 C37 1.491(4) . ?
C15 C14 1.501(4) . ?
C15 N5 1.465(4) . ?
C12 C11 1.395(4) . ?
C35 C34 1.426(4) . ?
N12 C40 1.367(4) . ?
N12 C37 1.368(4) . ?
C22 C21 1.393(4) . ?
C22 C23 1.395(5) . ?
C53 C54 1.518(5) . ?
C38 C39 1.418(5) . ?
C38 C37 1.367(4) . ?
C7 N3 1.364(4) . ?
C7 C8 1.375(4) . ?
C7 C6 1.488(5) . ?
N9 C30 1.372(4) . ?
N9 C27 1.380(4) . ?
C19 C18 1.394(5) . ?
C19 C20 1.401(4) . ?
C29 C30 1.395(4) . ?
C29 C28 1.412(4) . ?
N1 C1 1.354(4) . ?
N1 C4 1.378(4) . ?
N3 C10 1.367(4) . ?
C1 C2 1.396(5) . ?
C3 C2 1.385(5) . ?
C3 C4 1.397(4) . ?
C39 C40 1.356(5) . ?
C49 C50 1.525(5) . ?
C27 C28 1.394(4) . ?
C27 C26 1.495(4) . ?
N10 C31 1.346(4) . ?
N10 C34 1.387(3) . ?
N8 C25 1.299(4) . ?
N8 C26 1.465(4) . ?
N6 C20 1.360(4) . ?
N6 C17 1.387(4) . ?
C25 C24 1.420(4) . ?
C31 C32 1.396(4) . ?
C33 C32 1.395(4) . ?
C33 C34 1.392(4) . ?
C55 C54 1.541(4) . ?
C5 C4 1.420(4) . ?
C16 N5 1.287(4) . ?
C16 C17 1.424(5) . ?
C8 C9 1.416(6) . ?
C18 C17 1.402(4) . ?
C10 C9 1.366(6) . ?
C23 C24 1.405(4) . ?
C41 O3 1.307(7) . ?
C41 C42B 1.350(18) . ?
C41 C42A 1.46(3) . ?
C50 C51 1.533(6) . ?
C52 C51 1.519(5) . ?
C45 C46 1.496(6) . ?
C48 C47B 1.497(8) . ?
C48 C47A 1.536(11) . ?
O3 C44 1.486(9) . ?
C44 C43B 1.367(16) . ?
C44 C43A 1.81(2) . ?
C42B C43B 1.54(2) . ?
C46 C47B 1.488(9) . ?
C46 C47A 1.370(13) . ?
C43A C42A 1.43(3) . ?
